data_4123176
loop_
_publ_author_name
'Fieser, Megan E.'
'MacDonald, Matthew R.'
'Krull, Brandon T.'
'Bates, Jefferson E.'
'Ziller, Joseph W.'
'Furche, Filipp'
'Evans, William J.'

_publ_section_title
;
 Structural, Spectroscopic, and Theoretical Comparison of Traditional vs
 Recently Discovered Ln(2+) Ions in the
 [K(2.2.2-cryptand)][(C5H4SiMe3)3Ln] Complexes: The Variable Nature of
 Dy(2+) and Nd(2+).
;
_journal_issue 1
_journal_name_full 'Journal of the American Chemical Society'
_journal_page_first 369
_journal_page_last 382
_journal_paper_doi 10.1021/ja510831n
_journal_volume 137
_journal_year 2015
_chemical_formula_sum 'C46 H83 K N2 O7 Si3 Yb'
_chemical_formula_weight 1072.55
_chemical_name_systematic
; 
 ? 
;
_space_group_crystal_system monoclinic
_space_group_IT_number 14
_space_group_name_Hall '-P 2ybc'
_space_group_name_H-M_alt 'P 1 21/c 1'
_symmetry_space_group_name_Hall '-P 2ybc'
_symmetry_space_group_name_H-M 'P 1 21/c 1'
_atom_sites_solution_hydrogens geom
_atom_sites_solution_primary direct
_atom_sites_solution_secondary difmap
_audit_creation_method SHELXL-2013
_cell_angle_alpha 90
_cell_angle_beta 91.1563(4)
_cell_angle_gamma 90
_cell_formula_units_Z 4
_cell_length_a 15.9471(5)
_cell_length_b 24.2284(8)
_cell_length_c 13.8243(5)
_cell_measurement_reflns_used 9719
_cell_measurement_temperature 88(2)
_cell_measurement_theta_max 28.69
_cell_measurement_theta_min 2.55
_cell_volume 5340.2(3)
_computing_cell_refinement 'Bruker SAINT 7.68a, 2009'
_computing_data_collection 'Bruker APEX2 2012.4-0, 2012'
_computing_data_reduction 'Bruker SAINT 7.68a, 2009'
_computing_molecular_graphics 'Bruker SHELXTL'
_computing_publication_material 'Bruker SHELXTL'
_computing_structure_refinement 'SHELXL-2013 (Sheldrick, 2013)'
_computing_structure_solution 'SHELXS-97 (Sheldrick, 2008)'
_diffrn_ambient_temperature 88(2)
_diffrn_measured_fraction_theta_full 1.000
_diffrn_measured_fraction_theta_max 0.947
_diffrn_measurement_device_type 'Bruker APEX-II CCD'
_diffrn_measurement_method '\f and \w scans'
_diffrn_radiation_type MoK\a
_diffrn_radiation_wavelength 0.71073
_diffrn_reflns_av_R_equivalents 0.0172
_diffrn_reflns_av_unetI/netI 0.0135
_diffrn_reflns_Laue_measured_fraction_full 1.000
_diffrn_reflns_Laue_measured_fraction_max 0.947
_diffrn_reflns_limit_h_max 21
_diffrn_reflns_limit_h_min -21
_diffrn_reflns_limit_k_max 32
_diffrn_reflns_limit_k_min -32
_diffrn_reflns_limit_l_max 18
_diffrn_reflns_limit_l_min -18
_diffrn_reflns_number 64262
_diffrn_reflns_point_group_measured_fraction_full 1.000
_diffrn_reflns_point_group_measured_fraction_max 0.947
_diffrn_reflns_theta_full 25.242
_diffrn_reflns_theta_max 28.888
_diffrn_reflns_theta_min 1.681
_exptl_absorpt_coefficient_mu 1.942
_exptl_absorpt_correction_T_max 0.6461
_exptl_absorpt_correction_T_min 0.4822
_exptl_absorpt_correction_type numerical
_exptl_absorpt_process_details 'Bruker SADABS'
_exptl_crystal_colour green
_exptl_crystal_density_diffrn 1.334
_exptl_crystal_density_meas ?
_exptl_crystal_density_method not_measured
_exptl_crystal_description prism
_exptl_crystal_F_000 2240
_exptl_crystal_size_max 0.459
_exptl_crystal_size_mid 0.308
_exptl_crystal_size_min 0.301
_refine_diff_density_max 0.746
_refine_diff_density_min -0.412
_refine_diff_density_rms 0.056
_refine_ls_extinction_method none
_refine_ls_goodness_of_fit_ref 1.026
_refine_ls_hydrogen_treatment constr
_refine_ls_matrix_type full
_refine_ls_number_parameters 550
_refine_ls_number_reflns 13305
_refine_ls_number_restraints 0
_refine_ls_restrained_S_all 1.026
_refine_ls_R_factor_all 0.0193
_refine_ls_R_factor_gt 0.0172
_refine_ls_shift/su_max 0.004
_refine_ls_shift/su_mean 0.000
_refine_ls_structure_factor_coef Fsqd
_refine_ls_weighting_details
; 
 w=1/[\s^2^(Fo^2^)+(0.0196P)^2^+3.1025P] 
 where P=(Fo^2^+2Fc^2^)/3 
;
_refine_ls_weighting_scheme calc
_refine_ls_wR_factor_gt 0.0411
_refine_ls_wR_factor_ref 0.0419
_reflns_Friedel_coverage 0.000
_reflns_number_gt 12413
_reflns_number_total 13305
_reflns_threshold_expression 'I > 2\s(I)'
_cod_data_source_file ja510831n_si_003.cif
_cod_data_source_block mrm75
_cod_depositor_comments
;
The following automatic conversions were performed:

'_exptl_crystal_density_meas' value 'not_measured' was changed to '?'
- the value is perceived as not measured.

Automatic conversion script
Id: cif_fix_values 3008 2015-01-20 13:52:24Z robertas 

 Adding full bibliography for 4123164--4123176.cif.
;
_cod_database_code 4123176
_shelx_space_group_comment
; 
The symmetry employed for this shelxl refinement is uniquely defined 
by the following loop, which should always be used as a source of 
symmetry information in preference to the above space-group names. 
They are only intended as comments. 
;
_shelx_estimated_absorpt_t_min 0.469
_shelx_estimated_absorpt_t_max 0.593
_shelxl_version_number 2013-2

loop_
_space_group_symop_operation_xyz
'x, y, z'
'-x, y+1/2, -z+1/2'
'-x, -y, -z'
'x, -y-1/2, z-1/2'

loop_
_atom_site_label
_atom_site_type_symbol
_atom_site_fract_x
_atom_site_fract_y
_atom_site_fract_z
_atom_site_U_iso_or_equiv
_atom_site_adp_type
_atom_site_occupancy
_atom_site_site_symmetry_order
_atom_site_calc_flag
_atom_site_refinement_flags_posn
_atom_site_refinement_flags_adp
Yb1 Yb 0.27150(2) 0.08826(2) 0.02284(2) 0.01309(2) Uani 1 1 d . .
K1 K 0.25100(2) -0.27014(2) -0.19941(2) 0.01517(6) Uani 1 1 d . .
Si1 Si 0.22609(2) 0.24837(2) -0.04272(3) 0.01657(7) Uani 1 1 d . .
Si2 Si 0.37883(3) 0.04676(2) 0.27766(3) 0.02101(8) Uani 1 1 d . .
Si3 Si 0.25281(3) 0.05603(2) -0.27541(3) 0.01908(8) Uani 1 1 d . .
O1 O 0.12877(6) -0.30946(4) -0.33247(7) 0.0196(2) Uani 1 1 d . .
O2 O 0.30247(6) -0.33068(4) -0.36073(7) 0.0193(2) Uani 1 1 d . .
O3 O 0.33344(6) -0.17047(4) -0.24421(7) 0.01687(19) Uani 1 1 d . .
O4 O 0.17441(6) -0.16854(4) -0.15512(7) 0.01756(19) Uani 1 1 d . .
O5 O 0.19795(7) -0.33053(5) -0.03919(7) 0.0230(2) Uani 1 1 d . .
O6 O 0.37361(7) -0.31484(4) -0.06404(8) 0.0222(2) Uani 1 1 d . .
N1 N 0.07024(7) -0.26699(5) -0.14710(9) 0.0198(2) Uani 1 1 d . .
N2 N 0.43347(7) -0.27350(5) -0.25208(9) 0.0185(2) Uani 1 1 d . .
C1 C 0.18226(9) 0.18749(6) 0.01907(10) 0.0170(3) Uani 1 1 d . .
C2 C 0.18886(9) 0.17637(6) 0.11992(10) 0.0180(3) Uani 1 1 d . .
H2A H 0.2195 0.1980 0.1658 0.022 Uiso 1 1 calc R U
C3 C 0.14307(9) 0.12848(6) 0.14121(11) 0.0206(3) Uani 1 1 d . .
H3A H 0.1385 0.1118 0.2031 0.025 Uiso 1 1 calc R U
C4 C 0.10512(9) 0.10955(6) 0.05405(11) 0.0211(3) Uani 1 1 d . .
H4A H 0.0696 0.0783 0.0471 0.025 Uiso 1 1 calc R U
C5 C 0.12939(9) 0.14526(6) -0.02047(11) 0.0186(3) Uani 1 1 d . .
H5A H 0.1132 0.1418 -0.0867 0.022 Uiso 1 1 calc R U
C6 C 0.29708(10) 0.28584(6) 0.04451(11) 0.0253(3) Uani 1 1 d . .
H6A H 0.3410 0.2607 0.0683 0.038 Uiso 1 1 calc R U
H6B H 0.2645 0.2992 0.0991 0.038 Uiso 1 1 calc R U
H6C H 0.3229 0.3172 0.0118 0.038 Uiso 1 1 calc R U
C7 C 0.14209(10) 0.29732(7) -0.08623(12) 0.0267(3) Uani 1 1 d . .
H7A H 0.1231 0.3197 -0.0319 0.040 Uiso 1 1 calc R U
H7B H 0.0947 0.2763 -0.1133 0.040 Uiso 1 1 calc R U
H7C H 0.1647 0.3215 -0.1362 0.040 Uiso 1 1 calc R U
C8 C 0.28637(10) 0.22808(6) -0.15244(11) 0.0230(3) Uani 1 1 d . .
H8A H 0.3310 0.2022 -0.1336 0.034 Uiso 1 1 calc R U
H8B H 0.3112 0.2610 -0.1813 0.034 Uiso 1 1 calc R U
H8C H 0.2484 0.2104 -0.1997 0.034 Uiso 1 1 calc R U
C9 C 0.39958(9) 0.08167(6) 0.16186(10) 0.0173(3) Uani 1 1 d . .
C10 C 0.43619(9) 0.05756(6) 0.07861(10) 0.0186(3) Uani 1 1 d . .
H10A H 0.4516 0.0199 0.0723 0.022 Uiso 1 1 calc R U
C11 C 0.44590(9) 0.09820(6) 0.00748(11) 0.0202(3) Uani 1 1 d . .
H11A H 0.4683 0.0928 -0.0550 0.024 Uiso 1 1 calc R U
C12 C 0.41637(9) 0.14878(6) 0.04529(11) 0.0194(3) Uani 1 1 d . .
H12A H 0.4153 0.1833 0.0127 0.023 Uiso 1 1 calc R U
C13 C 0.38880(8) 0.13881(6) 0.13988(10) 0.0176(3) Uani 1 1 d . .
H13A H 0.3666 0.1658 0.1822 0.021 Uiso 1 1 calc R U
C14 C 0.3102(2) -0.01479(11) 0.26009(16) 0.0751(10) Uani 1 1 d . .
H14A H 0.3402 -0.0429 0.2234 0.113 Uiso 1 1 calc R U
H14B H 0.2591 -0.0040 0.2243 0.113 Uiso 1 1 calc R U
H14C H 0.2953 -0.0298 0.3233 0.113 Uiso 1 1 calc R U
C15 C 0.3264(2) 0.09597(10) 0.35997(16) 0.0657(8) Uani 1 1 d . .
H15A H 0.3637 0.1274 0.3732 0.098 Uiso 1 1 calc R U
H15B H 0.3137 0.0773 0.4208 0.098 Uiso 1 1 calc R U
H15C H 0.2742 0.1092 0.3293 0.098 Uiso 1 1 calc R U
C16 C 0.47709(15) 0.02327(14) 0.3394(2) 0.0774(10) Uani 1 1 d . .
H16A H 0.5090 0.0554 0.3625 0.116 Uiso 1 1 calc R U
H16B H 0.5109 0.0023 0.2937 0.116 Uiso 1 1 calc R U
H16C H 0.4632 -0.0003 0.3944 0.116 Uiso 1 1 calc R U
C17 C 0.24706(9) 0.02783(6) -0.15149(10) 0.0175(3) Uani 1 1 d . .
C18 C 0.31437(9) 0.00246(6) -0.09834(10) 0.0191(3) Uani 1 1 d . .
H18A H 0.3714 0.0020 -0.1170 0.023 Uiso 1 1 calc R U
C19 C 0.28300(10) -0.02170(6) -0.01422(11) 0.0206(3) Uani 1 1 d . .
H19A H 0.3149 -0.0411 0.0335 0.025 Uiso 1 1 calc R U
C20 C 0.19551(10) -0.01205(6) -0.01301(11) 0.0206(3) Uani 1 1 d . .
H20A H 0.1583 -0.0236 0.0358 0.025 Uiso 1 1 calc R U
C21 C 0.17364(9) 0.01767(6) -0.09719(10) 0.0185(3) Uani 1 1 d . .
H21A H 0.1185 0.0292 -0.1151 0.022 Uiso 1 1 calc R U
C22 C 0.35378(10) 0.09435(7) -0.29012(13) 0.0269(3) Uani 1 1 d . .
H22A H 0.3520 0.1289 -0.2533 0.040 Uiso 1 1 calc R U
H22B H 0.3617 0.1026 -0.3587 0.040 Uiso 1 1 calc R U
H22C H 0.4005 0.0716 -0.2660 0.040 Uiso 1 1 calc R U
C23 C 0.25102(12) -0.00089(7) -0.36840(11) 0.0282(3) Uani 1 1 d . .
H23A H 0.3004 -0.0245 -0.3588 0.042 Uiso 1 1 calc R U
H23B H 0.2517 0.0152 -0.4334 0.042 Uiso 1 1 calc R U
H23C H 0.2001 -0.0230 -0.3613 0.042 Uiso 1 1 calc R U
C24 C 0.16087(10) 0.10202(7) -0.30421(12) 0.0267(3) Uani 1 1 d . .
H24A H 0.1611 0.1334 -0.2595 0.040 Uiso 1 1 calc R U
H24B H 0.1087 0.0811 -0.2974 0.040 Uiso 1 1 calc R U
H24C H 0.1648 0.1156 -0.3708 0.040 Uiso 1 1 calc R U
C25 C 0.01869(9) -0.27315(7) -0.23590(12) 0.0264(3) Uani 1 1 d . .
H25A H 0.0210 -0.2383 -0.2732 0.032 Uiso 1 1 calc R U
H25B H -0.0403 -0.2792 -0.2178 0.032 Uiso 1 1 calc R U
C26 C 0.04574(10) -0.31999(7) -0.29995(12) 0.0273(3) Uani 1 1 d . .
H26A H 0.0447 -0.3551 -0.2634 0.033 Uiso 1 1 calc R U
H26B H 0.0067 -0.3233 -0.3562 0.033 Uiso 1 1 calc R U
C27 C 0.15907(9) -0.35502(6) -0.38693(10) 0.0204(3) Uani 1 1 d . .
H27A H 0.1168 -0.3659 -0.4369 0.024 Uiso 1 1 calc R U
H27B H 0.1692 -0.3870 -0.3437 0.024 Uiso 1 1 calc R U
C28 C 0.23894(9) -0.33864(6) -0.43400(10) 0.0194(3) Uani 1 1 d . .
H28A H 0.2565 -0.3678 -0.4794 0.023 Uiso 1 1 calc R U
H28B H 0.2304 -0.3041 -0.4711 0.023 Uiso 1 1 calc R U
C29 C 0.38142(9) -0.31972(6) -0.40303(11) 0.0215(3) Uani 1 1 d . .
H29A H 0.3793 -0.2841 -0.4380 0.026 Uiso 1 1 calc R U
H29B H 0.3951 -0.3491 -0.4498 0.026 Uiso 1 1 calc R U
C30 C 0.44750(9) -0.31759(6) -0.32345(11) 0.0220(3) Uani 1 1 d . .
H30A H 0.4488 -0.3536 -0.2895 0.026 Uiso 1 1 calc R U
H30B H 0.5030 -0.3120 -0.3528 0.026 Uiso 1 1 calc R U
C31 C 0.45568(9) -0.21971(6) -0.29434(11) 0.0220(3) Uani 1 1 d . .
H31A H 0.4331 -0.2180 -0.3615 0.026 Uiso 1 1 calc R U
H31B H 0.5175 -0.2170 -0.2973 0.026 Uiso 1 1 calc R U
C32 C 0.42317(9) -0.17083(6) -0.23887(11) 0.0221(3) Uani 1 1 d . .
H32A H 0.4423 -0.1731 -0.1704 0.027 Uiso 1 1 calc R U
H32B H 0.4453 -0.1362 -0.2667 0.027 Uiso 1 1 calc R U
C33 C 0.30333(9) -0.12331(6) -0.19316(10) 0.0188(3) Uani 1 1 d . .
H33A H 0.3272 -0.0894 -0.2214 0.023 Uiso 1 1 calc R U
H33B H 0.3220 -0.1254 -0.1245 0.023 Uiso 1 1 calc R U
C34 C 0.20937(9) -0.12052(6) -0.19897(10) 0.0190(3) Uani 1 1 d . .
H34A H 0.1897 -0.0870 -0.1653 0.023 Uiso 1 1 calc R U
H34B H 0.1905 -0.1183 -0.2675 0.023 Uiso 1 1 calc R U
C35 C 0.08528(9) -0.16444(6) -0.15209(11) 0.0221(3) Uani 1 1 d . .
H35A H 0.0616 -0.1627 -0.2188 0.027 Uiso 1 1 calc R U
H35B H 0.0694 -0.1302 -0.1179 0.027 Uiso 1 1 calc R U
C36 C 0.05023(9) -0.21395(6) -0.10019(11) 0.0221(3) Uani 1 1 d . .
H36A H 0.0729 -0.2144 -0.0330 0.027 Uiso 1 1 calc R U
H36B H -0.0115 -0.2101 -0.0971 0.027 Uiso 1 1 calc R U
C37 C 0.05405(10) -0.31305(7) -0.08080(12) 0.0259(3) Uani 1 1 d . .
H37A H 0.0529 -0.3479 -0.1183 0.031 Uiso 1 1 calc R U
H37B H -0.0020 -0.3080 -0.0527 0.031 Uiso 1 1 calc R U
C38 C 0.11819(10) -0.31841(7) 0.00051(11) 0.0258(3) Uani 1 1 d . .
H38A H 0.1213 -0.2835 0.0377 0.031 Uiso 1 1 calc R U
H38B H 0.1016 -0.3483 0.0450 0.031 Uiso 1 1 calc R U
C39 C 0.25907(11) -0.34037(7) 0.03558(11) 0.0274(3) Uani 1 1 d . .
H39A H 0.2387 -0.3693 0.0799 0.033 Uiso 1 1 calc R U
H39B H 0.2685 -0.3062 0.0735 0.033 Uiso 1 1 calc R U
C40 C 0.33953(11) -0.35852(7) -0.00851(11) 0.0273(3) Uani 1 1 d . .
H40A H 0.3801 -0.3694 0.0432 0.033 Uiso 1 1 calc R U
H40B H 0.3291 -0.3910 -0.0505 0.033 Uiso 1 1 calc R U
C41 C 0.45328(10) -0.32975(7) -0.10193(11) 0.0254(3) Uani 1 1 d . .
H41A H 0.4476 -0.3639 -0.1408 0.030 Uiso 1 1 calc R U
H41B H 0.4937 -0.3369 -0.0481 0.030 Uiso 1 1 calc R U
C42 C 0.48525(9) -0.28368(7) -0.16429(11) 0.0234(3) Uani 1 1 d . .
H42A H 0.4877 -0.2494 -0.1254 0.028 Uiso 1 1 calc R U
H42B H 0.5431 -0.2926 -0.1838 0.028 Uiso 1 1 calc R U
O7 O 0.07086(16) -0.45323(8) -0.18488(15) 0.0902(8) Uani 1 1 d . .
C43 C 0.0412(2) -0.50116(14) -0.2344(2) 0.0838(11) Uani 1 1 d . .
H43A H 0.0841 -0.5148 -0.2792 0.101 Uiso 1 1 calc R U
H43B H -0.0105 -0.4925 -0.2722 0.101 Uiso 1 1 calc R U
C44 C 0.02302(15) -0.54486(14) -0.1573(2) 0.0742(9) Uani 1 1 d . .
H44A H -0.0335 -0.5402 -0.1301 0.089 Uiso 1 1 calc R U
H44B H 0.0289 -0.5828 -0.1829 0.089 Uiso 1 1 calc R U
C45 C 0.09080(14) -0.53126(10) -0.08484(18) 0.0507(5) Uani 1 1 d . .
H45A H 0.0732 -0.5406 -0.0185 0.061 Uiso 1 1 calc R U
H45B H 0.1429 -0.5516 -0.0990 0.061 Uiso 1 1 calc R U
C46 C 0.10350(18) -0.47081(11) -0.09521(17) 0.0580(6) Uani 1 1 d . .
H46A H 0.0750 -0.4511 -0.0424 0.070 Uiso 1 1 calc R U
H46B H 0.1641 -0.4621 -0.0906 0.070 Uiso 1 1 calc R U

loop_
_atom_site_aniso_label
_atom_site_aniso_U_11
_atom_site_aniso_U_22
_atom_site_aniso_U_33
_atom_site_aniso_U_23
_atom_site_aniso_U_13
_atom_site_aniso_U_12
Yb1 0.01209(3) 0.01234(3) 0.01479(3) -0.00083(2) -0.00090(2) 0.00014(2)
K1 0.01451(13) 0.01685(13) 0.01410(13) -0.00143(10) -0.00066(10) 0.00040(10)
Si1 0.01732(18) 0.01592(18) 0.01640(17) -0.00036(14) -0.00098(14) 0.00132(14)
Si2 0.0231(2) 0.0217(2) 0.01818(19) 0.00294(15) -0.00087(15) 0.00031(16)
Si3 0.0238(2) 0.01620(18) 0.01723(18) 0.00047(14) -0.00085(15) -0.00281(15)
O1 0.0163(5) 0.0217(5) 0.0207(5) -0.0058(4) 0.0001(4) -0.0025(4)
O2 0.0165(5) 0.0273(5) 0.0141(5) -0.0035(4) -0.0016(4) 0.0007(4)
O3 0.0145(5) 0.0171(5) 0.0190(5) -0.0049(4) 0.0003(4) 0.0002(4)
O4 0.0149(5) 0.0185(5) 0.0193(5) 0.0011(4) 0.0012(4) 0.0024(4)
O5 0.0240(5) 0.0295(6) 0.0155(5) 0.0017(4) 0.0006(4) -0.0009(4)
O6 0.0234(5) 0.0219(5) 0.0213(5) 0.0017(4) -0.0030(4) 0.0040(4)
N1 0.0152(6) 0.0241(6) 0.0201(6) -0.0033(5) 0.0008(5) -0.0007(5)
N2 0.0153(6) 0.0207(6) 0.0193(6) -0.0049(5) -0.0020(4) 0.0022(4)
C1 0.0154(6) 0.0171(6) 0.0184(6) -0.0012(5) -0.0003(5) 0.0030(5)
C2 0.0165(6) 0.0191(7) 0.0184(7) -0.0026(5) 0.0004(5) 0.0017(5)
C3 0.0182(7) 0.0227(7) 0.0210(7) 0.0010(6) 0.0051(5) 0.0018(5)
C4 0.0137(6) 0.0189(7) 0.0310(8) -0.0033(6) 0.0027(6) 0.0001(5)
C5 0.0144(6) 0.0201(7) 0.0213(7) -0.0032(5) -0.0025(5) 0.0042(5)
C6 0.0313(8) 0.0203(7) 0.0241(7) -0.0020(6) -0.0049(6) -0.0033(6)
C7 0.0248(8) 0.0247(8) 0.0305(8) 0.0067(6) 0.0003(6) 0.0052(6)
C8 0.0244(7) 0.0254(7) 0.0193(7) -0.0006(6) 0.0021(6) 0.0007(6)
C9 0.0135(6) 0.0195(7) 0.0188(7) 0.0007(5) -0.0025(5) 0.0000(5)
C10 0.0140(6) 0.0191(7) 0.0228(7) -0.0005(5) -0.0007(5) 0.0018(5)
C11 0.0144(6) 0.0256(7) 0.0206(7) -0.0001(6) 0.0017(5) -0.0023(5)
C12 0.0166(7) 0.0182(7) 0.0233(7) 0.0028(5) -0.0036(5) -0.0039(5)
C13 0.0141(6) 0.0181(7) 0.0204(7) -0.0030(5) -0.0039(5) -0.0002(5)
C14 0.127(3) 0.0665(16) 0.0314(11) 0.0123(11) -0.0057(13) -0.0632(17)
C15 0.110(2) 0.0564(14) 0.0316(11) 0.0098(10) 0.0323(13) 0.0319(14)
C16 0.0424(13) 0.122(3) 0.0675(17) 0.0624(18) -0.0030(12) 0.0184(14)
C17 0.0217(7) 0.0137(6) 0.0172(6) -0.0023(5) -0.0006(5) -0.0013(5)
C18 0.0213(7) 0.0154(6) 0.0207(7) -0.0046(5) -0.0011(5) 0.0013(5)
C19 0.0288(8) 0.0126(6) 0.0203(7) -0.0010(5) -0.0042(6) 0.0015(5)
C20 0.0271(8) 0.0157(6) 0.0189(7) -0.0007(5) 0.0014(6) -0.0044(6)
C21 0.0191(7) 0.0160(6) 0.0204(7) -0.0032(5) -0.0023(5) -0.0023(5)
C22 0.0267(8) 0.0234(8) 0.0309(8) 0.0016(6) 0.0039(6) -0.0039(6)
C23 0.0432(10) 0.0236(8) 0.0178(7) -0.0013(6) -0.0012(6) -0.0034(7)
C24 0.0284(8) 0.0242(8) 0.0273(8) 0.0049(6) -0.0043(6) -0.0016(6)
C25 0.0134(7) 0.0386(9) 0.0270(8) -0.0060(7) -0.0017(6) -0.0013(6)
C26 0.0168(7) 0.0383(9) 0.0267(8) -0.0088(7) -0.0005(6) -0.0089(6)
C27 0.0236(7) 0.0183(7) 0.0190(7) -0.0039(5) -0.0048(5) -0.0015(5)
C28 0.0225(7) 0.0210(7) 0.0147(6) -0.0049(5) -0.0037(5) 0.0017(5)
C29 0.0192(7) 0.0269(8) 0.0185(7) -0.0053(6) 0.0027(5) 0.0024(6)
C30 0.0173(7) 0.0252(7) 0.0237(7) -0.0072(6) 0.0001(5) 0.0051(6)
C31 0.0148(7) 0.0254(7) 0.0260(7) -0.0026(6) 0.0037(5) -0.0010(5)
C32 0.0158(7) 0.0218(7) 0.0288(8) -0.0038(6) -0.0009(6) -0.0023(5)
C33 0.0236(7) 0.0152(6) 0.0177(6) -0.0030(5) 0.0016(5) -0.0008(5)
C34 0.0228(7) 0.0162(6) 0.0179(7) -0.0003(5) 0.0021(5) 0.0039(5)
C35 0.0162(7) 0.0257(7) 0.0244(7) -0.0007(6) 0.0003(5) 0.0056(6)
C36 0.0163(7) 0.0265(7) 0.0238(7) -0.0037(6) 0.0042(5) 0.0028(6)
C37 0.0219(7) 0.0274(8) 0.0287(8) -0.0023(6) 0.0071(6) -0.0060(6)
C38 0.0305(8) 0.0258(8) 0.0216(7) 0.0014(6) 0.0088(6) -0.0031(6)
C39 0.0359(9) 0.0301(8) 0.0160(7) 0.0060(6) -0.0031(6) -0.0009(7)
C40 0.0348(9) 0.0245(8) 0.0223(7) 0.0050(6) -0.0069(6) 0.0023(6)
C41 0.0230(8) 0.0283(8) 0.0245(7) -0.0020(6) -0.0070(6) 0.0091(6)
C42 0.0164(7) 0.0286(8) 0.0251(7) -0.0064(6) -0.0055(6) 0.0034(6)
O7 0.137(2) 0.0611(12) 0.0709(13) -0.0119(10) -0.0337(13) 0.0527(13)
C43 0.092(2) 0.101(2) 0.0566(16) -0.0353(16) -0.0353(15) 0.0685(19)
C44 0.0371(12) 0.103(2) 0.083(2) -0.0545(18) 0.0069(12) 0.0019(13)
C45 0.0455(12) 0.0521(13) 0.0543(13) -0.0069(10) -0.0007(10) 0.0081(10)
C46 0.0702(17) 0.0604(15) 0.0435(12) -0.0027(11) 0.0039(11) 0.0018(12)

loop_
_atom_type_symbol
_atom_type_description
_atom_type_scat_dispersion_real
_atom_type_scat_dispersion_imag
_atom_type_scat_source
C C 0.0033 0.0016 'International Tables Vol C Tables 4.2.6.8 and 6.1.1.4'
H H 0.0000 0.0000 'International Tables Vol C Tables 4.2.6.8 and 6.1.1.4'
N N 0.0061 0.0033 'International Tables Vol C Tables 4.2.6.8 and 6.1.1.4'
O O 0.0106 0.0060 'International Tables Vol C Tables 4.2.6.8 and 6.1.1.4'
Si Si 0.0817 0.0704 'International Tables Vol C Tables 4.2.6.8 and 6.1.1.4'
K K 0.2009 0.2494 'International Tables Vol C Tables 4.2.6.8 and 6.1.1.4'
Yb Yb -0.3850 5.5486 'International Tables Vol C Tables 4.2.6.8 and 6.1.1.4'

loop_
_geom_angle_atom_site_label_1
_geom_angle_atom_site_label_2
_geom_angle_atom_site_label_3
_geom_angle
Cnt1 Yb1 Cnt2 122.9
Cnt1 Yb1 Cnt3 118.1
Cnt2 Yb1 Cnt3 118.8
C5 Yb1 C19 121.11(4)
C5 Yb1 C13 117.44(4)
C19 Yb1 C13 120.11(4)
C5 Yb1 C4 29.85(4)
C19 Yb1 C4 106.42(5)
C13 Yb1 C4 118.30(4)
C5 Yb1 C12 116.76(4)
C19 Yb1 C12 118.96(4)
C13 Yb1 C12 29.76(4)
C4 Yb1 C12 134.01(4)
C5 Yb1 C20 92.69(4)
C19 Yb1 C20 29.94(5)
C13 Yb1 C20 142.51(4)
C4 Yb1 C20 76.77(4)
C12 Yb1 C20 148.90(4)
C5 Yb1 C18 117.72(4)
C19 Yb1 C18 29.64(4)
C13 Yb1 C18 121.35(4)
C4 Yb1 C18 119.21(4)
C12 Yb1 C18 104.60(4)
C20 Yb1 C18 48.79(4)
C5 Yb1 C9 141.36(4)
C19 Yb1 C9 91.29(4)
C13 Yb1 C9 29.96(4)
C4 Yb1 C9 126.93(4)
C12 Yb1 C9 49.35(4)
C20 Yb1 C9 112.82(4)
C18 Yb1 C9 100.87(4)
C5 Yb1 C1 30.01(4)
C19 Yb1 C1 151.12(4)
C13 Yb1 C1 88.15(4)
C4 Yb1 C1 49.29(4)
C12 Yb1 C1 88.26(4)
C20 Yb1 C1 122.24(4)
C18 Yb1 C1 140.17(4)
C9 Yb1 C1 115.41(4)
C5 Yb1 C11 139.97(4)
C19 Yb1 C11 89.95(5)
C13 Yb1 C11 48.66(4)
C4 Yb1 C11 163.52(4)
C12 Yb1 C11 29.54(4)
C20 Yb1 C11 119.69(4)
C18 Yb1 C11 76.16(4)
C9 Yb1 C11 48.81(4)
C1 Yb1 C11 115.49(4)
C5 Yb1 C3 48.59(4)
C19 Yb1 C3 120.01(4)
C13 Yb1 C3 89.89(4)
C4 Yb1 C3 29.39(4)
C12 Yb1 C3 111.63(4)
C20 Yb1 C3 95.00(4)
C18 Yb1 C3 143.39(4)
C9 Yb1 C3 98.67(4)
C1 Yb1 C3 48.55(4)
C11 Yb1 C3 138.35(4)
C5 Yb1 C10 164.58(4)
C19 Yb1 C10 74.18(4)
C13 Yb1 C10 48.35(4)
C4 Yb1 C10 154.64(4)
C12 Yb1 C10 48.26(4)
C20 Yb1 C10 102.72(4)
C18 Yb1 C10 74.17(4)
C9 Yb1 C10 29.48(4)
C1 Yb1 C10 134.66(4)
C11 Yb1 C10 28.86(4)
C3 Yb1 C10 127.97(4)
C5 Yb1 C21 74.31(4)
C19 Yb1 C21 48.40(4)
C13 Yb1 C21 168.24(4)
C4 Yb1 C21 71.48(4)
C12 Yb1 C21 147.23(4)
C20 Yb1 C21 29.13(4)
C18 Yb1 C21 47.96(4)
C9 Yb1 C21 139.39(4)
C1 Yb1 C21 103.56(4)
C11 Yb1 C21 122.93(4)
C3 Yb1 C21 98.66(4)
C10 Yb1 C21 120.00(4)
C5 Yb1 C17 88.59(4)
C19 Yb1 C17 48.99(4)
C13 Yb1 C17 144.35(4)
C4 Yb1 C17 96.52(4)
C12 Yb1 C17 118.13(4)
C20 Yb1 C17 48.74(4)
C18 Yb1 C17 29.48(4)
C9 Yb1 C17 130.03(4)
C1 Yb1 C17 111.51(4)
C11 Yb1 C17 95.70(4)
C3 Yb1 C17 125.56(4)
C10 Yb1 C17 101.95(4)
C21 Yb1 C17 29.11(4)
C5 Yb1 C2 48.06(4)
C19 Yb1 C2 148.61(4)
C13 Yb1 C2 72.80(4)
C4 Yb1 C2 47.90(4)
C12 Yb1 C2 86.73(4)
C20 Yb1 C2 122.54(4)
C18 Yb1 C2 165.56(4)
C9 Yb1 C2 93.30(4)
C1 Yb1 C2 29.11(4)
C11 Yb1 C2 116.04(4)
C3 Yb1 C2 28.65(4)
C10 Yb1 C2 120.27(4)
C21 Yb1 C2 118.21(4)
C17 Yb1 C2 136.62(4)
O5 K1 O2 116.97(3)
O5 K1 O1 97.10(3)
O2 K1 O1 60.93(3)
O5 K1 O4 98.36(3)
O2 K1 O4 139.78(3)
O1 K1 O4 98.04(3)
O5 K1 O3 140.34(3)
O2 K1 O3 97.34(3)
O1 K1 O3 117.69(3)
O4 K1 O3 60.46(3)
O5 K1 O6 60.20(3)
O2 K1 O6 96.54(3)
O1 K1 O6 138.23(3)
O4 K1 O6 118.48(3)
O3 K1 O6 98.66(3)
O5 K1 N1 60.88(3)
O2 K1 N1 120.33(3)
O1 K1 N1 60.57(3)
O4 K1 N1 60.07(3)
O3 K1 N1 119.15(3)
O6 K1 N1 119.77(3)
O5 K1 N2 119.04(3)
O2 K1 N2 59.64(3)
O1 K1 N2 119.42(3)
O4 K1 N2 120.02(3)
O3 K1 N2 60.94(3)
O6 K1 N2 60.17(3)
N1 K1 N2 179.90(4)
C1 Si1 C6 108.58(7)
C1 Si1 C8 111.64(7)
C6 Si1 C8 109.54(7)
C1 Si1 C7 112.20(7)
C6 Si1 C7 108.55(8)
C8 Si1 C7 106.26(7)
C9 Si2 C16 111.97(9)
C9 Si2 C15 109.14(8)
C16 Si2 C15 107.52(15)
C9 Si2 C14 111.64(8)
C16 Si2 C14 107.59(15)
C15 Si2 C14 108.85(15)
C17 Si3 C22 110.03(7)
C17 Si3 C24 111.27(7)
C22 Si3 C24 110.62(7)
C17 Si3 C23 111.18(7)
C22 Si3 C23 106.84(8)
C24 Si3 C23 106.77(8)
C27 O1 C26 110.71(11)
C27 O1 K1 111.65(8)
C26 O1 K1 119.18(8)
C29 O2 C28 110.72(11)
C29 O2 K1 120.28(8)
C28 O2 K1 114.75(8)
C33 O3 C32 108.93(10)
C33 O3 K1 114.35(8)
C32 O3 K1 116.93(8)
C35 O4 C34 110.67(11)
C35 O4 K1 120.22(8)
C34 O4 K1 116.35(8)
C38 O5 C39 110.94(12)
C38 O5 K1 118.88(9)
C39 O5 K1 116.59(9)
C40 O6 C41 111.21(12)
C40 O6 K1 111.57(9)
C41 O6 K1 116.86(8)
C37 N1 C25 109.95(12)
C37 N1 C36 110.15(12)
C25 N1 C36 109.42(12)
C37 N1 K1 108.30(9)
C25 N1 K1 108.73(8)
C36 N1 K1 110.27(8)
C30 N2 C31 109.53(12)
C30 N2 C42 109.86(11)
C31 N2 C42 109.81(12)
C30 N2 K1 109.97(8)
C31 N2 K1 108.21(8)
C42 N2 K1 109.44(9)
C2 C1 C5 105.73(12)
C2 C1 Si1 125.67(11)
C5 C1 Si1 128.37(11)
C2 C1 Yb1 77.94(8)
C5 C1 Yb1 71.76(8)
Si1 C1 Yb1 119.87(6)
C3 C2 C1 109.48(13)
C3 C2 Yb1 74.22(8)
C1 C2 Yb1 72.95(8)
C2 C3 C4 107.73(13)
C2 C3 Yb1 77.14(8)
C4 C3 Yb1 72.36(8)
C5 C4 C3 107.78(13)
C5 C4 Yb1 73.69(8)
C3 C4 Yb1 78.25(8)
C4 C5 C1 109.26(13)
C4 C5 Yb1 76.46(8)
C1 C5 Yb1 78.22(8)
C10 C9 C13 105.96(12)
C10 C9 Si2 126.56(11)
C13 C9 Si2 127.31(11)
C10 C9 Yb1 76.86(8)
C13 C9 Yb1 73.35(8)
Si2 C9 Yb1 118.92(6)
C11 C10 C9 109.34(13)
C11 C10 Yb1 74.85(8)
C9 C10 Yb1 73.65(8)
C10 C11 C12 107.84(13)
C10 C11 Yb1 76.28(8)
C12 C11 Yb1 73.07(8)
C13 C12 C11 107.85(13)
C13 C12 Yb1 74.70(8)
C11 C12 Yb1 77.39(8)
C12 C13 C9 108.99(13)
C12 C13 Yb1 75.55(8)
C9 C13 Yb1 76.69(8)
C21 C17 C18 105.77(12)
C21 C17 Si3 127.50(11)
C18 C17 Si3 125.82(11)
C21 C17 Yb1 75.06(8)
C18 C17 Yb1 72.32(8)
Si3 C17 Yb1 125.98(6)
C19 C18 C17 109.22(13)
C19 C18 Yb1 73.43(8)
C17 C18 Yb1 78.20(8)
C18 C19 C20 108.00(13)
C18 C19 Yb1 76.93(8)
C20 C19 Yb1 76.45(8)
C21 C20 C19 107.63(13)
C21 C20 Yb1 78.35(8)
C19 C20 Yb1 73.61(8)
C20 C21 C17 109.37(13)
C20 C21 Yb1 72.52(8)
C17 C21 Yb1 75.83(8)
N1 C25 C26 113.87(13)
O1 C26 C25 109.15(12)
O1 C27 C28 108.95(11)
O2 C28 C27 108.95(11)
O2 C29 C30 108.51(12)
N2 C30 C29 113.55(12)
N2 C31 C32 113.88(12)
O3 C32 C31 109.39(12)
O3 C33 C34 110.74(11)
O4 C34 C33 109.76(11)
O4 C35 C36 109.70(12)
N1 C36 C35 113.40(12)
N1 C37 C38 113.87(13)
O5 C38 C37 109.10(12)
O5 C39 C40 109.43(12)
O6 C40 C39 109.95(13)
O6 C41 C42 109.63(12)
N2 C42 C41 113.87(12)
C46 O7 C43 106.9(2)
O7 C43 C44 107.2(2)
C45 C44 C43 99.7(2)
C46 C45 C44 104.5(2)
O7 C46 C45 109.6(2)

loop_
_geom_bond_atom_site_label_1
_geom_bond_atom_site_label_2
_geom_bond_distance
Cnt1 Yb1 2.513
Cnt2 Yb1 2.504
Cnt3 Yb1 2.508
Yb1 C5 2.7106(14)
Yb1 C19 2.7199(14)
Yb1 C13 2.7376(13)
Yb1 C4 2.7456(14)
Yb1 C12 2.7485(14)
Yb1 C20 2.7562(14)
Yb1 C18 2.7642(14)
Yb1 C9 2.7806(14)
Yb1 C1 2.7938(13)
Yb1 C11 2.8038(14)
Yb1 C3 2.8208(14)
Yb1 C10 2.8219(14)
Yb1 C21 2.8301(14)
Yb1 C17 2.8400(13)
Yb1 C2 2.8578(14)
K1 O5 2.7997(11)
K1 O2 2.8059(10)
K1 O1 2.8188(10)
K1 O4 2.8205(10)
K1 O3 2.8242(10)
K1 O6 2.8898(10)
K1 N1 2.9870(12)
K1 N2 3.0150(12)
Si1 C1 1.8488(15)
Si1 C6 1.8721(16)
Si1 C8 1.8775(15)
Si1 C7 1.8789(16)
Si2 C9 1.8462(15)
Si2 C16 1.858(2)
Si2 C15 1.858(2)
Si2 C14 1.863(2)
Si3 C17 1.8483(15)
Si3 C22 1.8733(16)
Si3 C24 1.8777(17)
Si3 C23 1.8852(16)
O1 C27 1.4260(17)
O1 C26 1.4298(18)
O2 C29 1.4238(17)
O2 C28 1.4312(16)
O3 C33 1.4311(16)
O3 C32 1.4314(17)
O4 C35 1.4263(17)
O4 C34 1.4301(17)
O5 C38 1.4260(19)
O5 C39 1.4264(18)
O6 C40 1.4217(19)
O6 C41 1.4305(18)
N1 C37 1.470(2)
N1 C25 1.4710(19)
N1 C36 1.4772(19)
N2 C30 1.4742(18)
N2 C31 1.4744(19)
N2 C42 1.4748(18)
C1 C2 1.4218(19)
C1 C5 1.4276(19)
C2 C3 1.405(2)
C3 C4 1.414(2)
C4 C5 1.406(2)
C9 C10 1.426(2)
C9 C13 1.4271(19)
C10 C11 1.402(2)
C11 C12 1.417(2)
C12 C13 1.409(2)
C17 C21 1.425(2)
C17 C18 1.428(2)
C18 C19 1.403(2)
C19 C20 1.415(2)
C20 C21 1.406(2)
C25 C26 1.508(2)
C27 C28 1.496(2)
C29 C30 1.509(2)
C31 C32 1.509(2)
C33 C34 1.500(2)
C35 C36 1.511(2)
C37 C38 1.510(2)
C39 C40 1.498(2)
C41 C42 1.506(2)
O7 C46 1.401(3)
O7 C43 1.424(4)
C43 C44 1.534(5)
C44 C45 1.495(3)
C45 C46 1.486(3)
